data_7231830
loop_
_publ_author_name
'Gionda, Andrea'
'Macetti, Giovanni'
'Loconte, Laura'
'Rizzato, Silvia'
'Orlando, Ahmed M.'
'Gatti, Carlo'
'Lo Presti, Leonardo'

_publ_section_title
;
 A variable-temperature X-ray diffraction and theoretical study of
 conformational polymorphism in a complex organic molecule (DTC)
;
_journal_issue 67
_journal_name_full 'RSC Advances'
_journal_page_first 38445
_journal_paper_doi 10.1039/C8RA08063A
_journal_volume 8
_journal_year 2018
_chemical_formula_moiety 'C14 H17 N3 O3 S'
_chemical_formula_sum 'C14 H17 N3 O3 S'
_chemical_formula_weight 307.36
_chemical_name_systematic 3-Diethylamino-4-(4-methoxyphenyl)-1,1-dioxo-4H-1\l^6^,2-thiazete-4-carbonitrile
_space_group_crystal_system monoclinic
_space_group_IT_number 14
_space_group_name_Hall '-P 2yn'
_space_group_name_H-M_alt 'P 1 21/n 1'
_symmetry_space_group_name_Hall '-P 2yn'
_symmetry_space_group_name_H-M 'P 1 21/n 1'
_atom_sites_solution_hydrogens geom
_atom_sites_solution_primary direct
_atom_sites_solution_secondary direct
_audit_conform_dict_location ftp://ftp.iucr.org/pub/cif_core.dic
_audit_conform_dict_name cif_core.dic
_audit_conform_dict_version 2.4.5
_audit_creation_date 2016-04-18
_audit_creation_method SHELXL-2016/6
_audit_update_record
;
2018-02-02 deposited with the CCDC.
2018-11-08 downloaded from the CCDC.
;
_cell_angle_alpha 90
_cell_angle_beta 95.0400(9)
_cell_angle_gamma 90
_cell_formula_units_Z 4
_cell_length_a 8.3830(2)
_cell_length_b 17.5599(3)
_cell_length_c 10.4546(2)
_cell_measurement_reflns_used 4504
_cell_measurement_temperature 297(2)
_cell_measurement_theta_max 21.8255
_cell_measurement_theta_min 2.2735
_cell_volume 1533.02(5)
_computing_cell_refinement 'Saint+(Bruker, 2007/4)'
_computing_data_collection 'Saint+(Bruker, 2007/4)'
_computing_data_reduction 'Saint+(Bruker, 2007/4)'
_computing_structure_refinement 'SHELXL-2016/6 (Sheldrick, 2016)'
_computing_structure_solution 'SHELXS-2016 (Sheldrick, 2016)'
_diffrn_ambient_temperature 297.15(2)
_diffrn_measured_fraction_theta_full 1.000
_diffrn_measured_fraction_theta_max 0.999
_diffrn_measurement_device_type 'Bruker AXS Smart APEX'
_diffrn_measurement_method \w-scan
_diffrn_radiation_type MoK\a
_diffrn_radiation_wavelength 0.71073
_diffrn_reflns_av_R_equivalents 0.0331
_diffrn_reflns_av_unetI/netI 0.0238
_diffrn_reflns_Laue_measured_fraction_full 1.000
_diffrn_reflns_Laue_measured_fraction_max 0.999
_diffrn_reflns_limit_h_max 10
_diffrn_reflns_limit_h_min -10
_diffrn_reflns_limit_k_max 22
_diffrn_reflns_limit_k_min -22
_diffrn_reflns_limit_l_max 13
_diffrn_reflns_limit_l_min -13
_diffrn_reflns_number 22950
_diffrn_reflns_point_group_measured_fraction_full 1.000
_diffrn_reflns_point_group_measured_fraction_max 0.999
_diffrn_reflns_theta_full 25.242
_diffrn_reflns_theta_max 27.534
_diffrn_reflns_theta_min 2.274
_diffrn_source 'sealed X-ray tube'
_exptl_absorpt_coefficient_mu 0.224
_exptl_absorpt_correction_T_max 0.9459
_exptl_absorpt_correction_T_min 0.8748
_exptl_absorpt_correction_type empirical
_exptl_absorpt_process_details 'SADABS-2007/4, Bruker'
_exptl_crystal_colour colorless
_exptl_crystal_density_diffrn 1.332
_exptl_crystal_description prism
_exptl_crystal_F_000 648
_exptl_crystal_recrystallization_method 'Re-crystallisation from solvent: water'
_exptl_crystal_size_max 0.2
_exptl_crystal_size_mid 0.175
_exptl_crystal_size_min 0.15
_exptl_transmission_factor_max 0.9459
_exptl_transmission_factor_min 0.8748
_refine_diff_density_max 0.186
_refine_diff_density_min -0.319
_refine_diff_density_rms 0.037
_refine_ls_extinction_method none
_refine_ls_goodness_of_fit_ref 0.988
_refine_ls_hydrogen_treatment mixed
_refine_ls_matrix_type full
_refine_ls_number_parameters 199
_refine_ls_number_reflns 3534
_refine_ls_number_restraints 0
_refine_ls_restrained_S_all 0.988
_refine_ls_R_factor_all 0.0702
_refine_ls_R_factor_gt 0.0430
_refine_ls_shift/su_max 0.001
_refine_ls_shift/su_mean 0.000
_refine_ls_structure_factor_coef Fsqd
_refine_ls_weighting_details 'w=1/[\s^2^(Fo^2^)+(0.0650P)^2^+0.3952P] where P=(Fo^2^+2Fc^2^)/3'
_refine_ls_weighting_scheme calc
_refine_ls_wR_factor_gt 0.1136
_refine_ls_wR_factor_ref 0.1322
_reflns_Friedel_coverage 0.000
_reflns_number_gt 2390
_reflns_number_total 3534
_reflns_threshold_expression 'I > 2\s(I)'
_cod_data_source_file c8ra08063a2.cif
_cod_data_source_block B_297
_cod_database_code 7231830
_shelx_space_group_comment
;
The symmetry employed for this shelxl refinement is uniquely defined
by the following loop, which should always be used as a source of
symmetry information in preference to the above space-group names.
They are only intended as comments.
;

loop_
_space_group_symop_operation_xyz
'x, y, z'
'-x+1/2, y+1/2, -z+1/2'
'-x, -y, -z'
'x-1/2, -y-1/2, z-1/2'

loop_
_atom_site_label
_atom_site_type_symbol
_atom_site_fract_x
_atom_site_fract_y
_atom_site_fract_z
_atom_site_U_iso_or_equiv
_atom_site_adp_type
_atom_site_occupancy
_atom_site_site_symmetry_order
_atom_site_calc_flag
_atom_site_refinement_flags_posn
_atom_site_refinement_flags_adp
S1 S 0.96788(6) 0.80142(3) 0.39826(5) 0.06035(19) Uani 1 1 d . .
O2 O 1.07722(18) 0.80654(11) 0.51046(16) 0.0804(5) Uani 1 1 d . .
O3 O 1.03399(19) 0.79118(10) 0.27865(16) 0.0758(5) Uani 1 1 d . .
N1 N 0.56076(18) 0.79803(9) 0.44230(15) 0.0508(4) Uani 1 1 d . .
O1 O 0.68257(19) 0.99317(9) -0.10903(13) 0.0667(4) Uani 1 1 d . .
C8 C 0.8046(2) 0.87468(11) 0.39199(17) 0.0455(4) Uani 1 1 d . .
N2 N 0.8155(2) 0.74513(10) 0.41881(18) 0.0652(5) Uani 1 1 d . .
C7 C 0.7638(2) 0.90962(10) 0.26105(16) 0.0438(4) Uani 1 1 d . .
C2 C 0.7104(2) 0.96988(11) 0.01514(17) 0.0500(4) Uani 1 1 d . .
C6 C 0.6845(2) 0.86740(11) 0.16246(18) 0.0511(5) Uani 1 1 d . .
H6 H 0.6500(9) 0.8188(12) 0.1785(4) 0.061 Uiso 1 1 calc R U
C9 C 0.7120(2) 0.80275(11) 0.42235(17) 0.0488(4) Uani 1 1 d . .
C10 C 0.8241(2) 0.93012(12) 0.49529(19) 0.0544(5) Uani 1 1 d . .
C12 C 0.4276(3) 0.69107(15) 0.3238(2) 0.0793(7) Uani 1 1 d . .
H12A H 0.3772(9) 0.6398(8) 0.3349(3) 0.119 Uiso 1 1 calc R U
H12B H 0.3462(13) 0.7267(6) 0.2800(8) 0.119 Uiso 1 1 calc R U
H12C H 0.5208(15) 0.68560(18) 0.2700(9) 0.119 Uiso 1 1 calc R U
C5 C 0.6572(2) 0.89748(12) 0.04158(19) 0.0542(5) Uani 1 1 d . .
H5 H 0.5996(13) 0.8675(7) -0.0266(15) 0.065 Uiso 1 1 calc R U
C3 C 0.7863(3) 1.01271(12) 0.11235(19) 0.0563(5) Uani 1 1 d . .
H3 H 0.8196(9) 1.0616(13) 0.0961(5) 0.068 Uiso 1 1 calc R U
C4 C 0.8129(2) 0.98248(12) 0.23458(19) 0.0538(5) Uani 1 1 d . .
H4 H 0.8641(13) 1.0114(7) 0.2992(16) 0.065 Uiso 1 1 calc R U
C11 C 0.4852(3) 0.72247(12) 0.4525(2) 0.0636(6) Uani 1 1 d . .
H11A H 0.3983(15) 0.72662(14) 0.5030(9) 0.076 Uiso 1 1 calc R U
H11B H 0.5597(13) 0.6886(6) 0.4938(8) 0.076 Uiso 1 1 calc R U
C13 C 0.4623(2) 0.86580(12) 0.4609(2) 0.0587(5) Uani 1 1 d . .
H13A H 0.3545(17) 0.85786(16) 0.4183(7) 0.070 Uiso 1 1 calc R U
H13B H 0.5096(7) 0.9100(7) 0.4207(7) 0.070 Uiso 1 1 calc R U
N3 N 0.8386(3) 0.97391(13) 0.57593(18) 0.0785(6) Uani 1 1 d . .
C1 C 0.7496(3) 1.06419(14) -0.1426(2) 0.0743(7) Uani 1 1 d . .
H1A H 0.7215(5) 1.0743(2) -0.2330(13) 0.111 Uiso 1 1 calc R U
H1B H 0.7077(7) 1.1045(6) -0.0915(8) 0.111 Uiso 1 1 calc R U
H1C H 0.8653(17) 1.06214(14) -0.1261(3) 0.111 Uiso 1 1 calc R U
C14 C 0.4499(3) 0.88238(16) 0.6016(2) 0.0816(8) Uani 1 1 d . .
H14A H 0.3853(10) 0.9266(7) 0.6100(3) 0.122 Uiso 1 1 calc R U
H14B H 0.4021(8) 0.8399(7) 0.6408(7) 0.122 Uiso 1 1 calc R U
H14C H 0.5545(17) 0.8911(2) 0.6431(7) 0.122 Uiso 1 1 calc R U

loop_
_atom_site_aniso_label
_atom_site_aniso_U_11
_atom_site_aniso_U_22
_atom_site_aniso_U_33
_atom_site_aniso_U_23
_atom_site_aniso_U_13
_atom_site_aniso_U_12
S1 0.0462(3) 0.0730(4) 0.0629(3) 0.0132(3) 0.0106(2) 0.0146(2)
O2 0.0526(9) 0.1139(14) 0.0732(10) 0.0222(9) -0.0028(8) 0.0166(9)
O3 0.0647(9) 0.0935(12) 0.0727(10) 0.0080(9) 0.0262(8) 0.0229(8)
N1 0.0467(8) 0.0530(9) 0.0538(9) 0.0078(7) 0.0112(7) 0.0001(7)
O1 0.0853(10) 0.0684(10) 0.0447(8) 0.0082(7) -0.0041(7) -0.0054(8)
C8 0.0399(9) 0.0535(11) 0.0434(10) 0.0033(8) 0.0053(7) 0.0017(8)
N2 0.0594(10) 0.0575(11) 0.0807(12) 0.0142(9) 0.0180(9) 0.0127(8)
C7 0.0404(9) 0.0483(10) 0.0434(9) 0.0022(8) 0.0080(7) 0.0035(7)
C2 0.0517(10) 0.0569(11) 0.0413(10) 0.0030(8) 0.0039(8) 0.0060(9)
C6 0.0569(11) 0.0460(10) 0.0508(11) -0.0013(8) 0.0069(9) -0.0038(9)
C9 0.0478(10) 0.0523(11) 0.0470(10) 0.0067(8) 0.0083(8) 0.0050(8)
C10 0.0500(11) 0.0669(13) 0.0462(11) 0.0039(10) 0.0031(8) -0.0037(9)
C12 0.0845(17) 0.0760(16) 0.0787(17) -0.0052(13) 0.0140(13) -0.0164(13)
C5 0.0612(12) 0.0544(12) 0.0462(10) -0.0047(9) -0.0005(9) -0.0030(9)
C3 0.0661(13) 0.0499(11) 0.0524(11) 0.0058(9) 0.0022(9) -0.0103(10)
C4 0.0581(11) 0.0548(12) 0.0473(11) -0.0003(9) -0.0016(9) -0.0092(9)
C11 0.0659(13) 0.0620(13) 0.0645(14) 0.0099(10) 0.0157(10) -0.0105(11)
C13 0.0460(10) 0.0638(13) 0.0673(13) 0.0118(10) 0.0112(9) 0.0110(9)
N3 0.0819(14) 0.0949(16) 0.0582(11) -0.0121(11) 0.0040(10) -0.0145(12)
C1 0.0974(18) 0.0715(15) 0.0540(13) 0.0175(11) 0.0067(12) 0.0008(13)
C14 0.0842(17) 0.0823(17) 0.0827(17) 0.0009(13) 0.0332(14) 0.0188(14)

loop_
_atom_type_symbol
_atom_type_description
_atom_type_scat_dispersion_real
_atom_type_scat_dispersion_imag
_atom_type_scat_source
C C 0.0033 0.0016 'International Tables Vol C Tables 4.2.6.8 and 6.1.1.4'
H H 0.0000 0.0000 'International Tables Vol C Tables 4.2.6.8 and 6.1.1.4'
N N 0.0061 0.0033 'International Tables Vol C Tables 4.2.6.8 and 6.1.1.4'
O O 0.0106 0.0060 'International Tables Vol C Tables 4.2.6.8 and 6.1.1.4'
S S 0.1246 0.1234 'International Tables Vol C Tables 4.2.6.8 and 6.1.1.4'

loop_
_geom_angle_atom_site_label_1
_geom_angle_atom_site_label_2
_geom_angle_atom_site_label_3
_geom_angle
O3 S1 O2 117.31(10)
O3 S1 N2 113.95(11)
O2 S1 N2 112.39(10)
O3 S1 C8 113.29(9)
O2 S1 C8 113.57(10)
N2 S1 C8 81.01(9)
O3 S1 C9 124.44(9)
O2 S1 C9 118.14(9)
N2 S1 C9 37.65(8)
C8 S1 C9 43.50(7)
C9 N1 C13 122.27(17)
C9 N1 C11 119.79(17)
C13 N1 C11 117.89(17)
C2 O1 C1 117.36(17)
C10 C8 C7 113.77(16)
C10 C8 C9 115.16(15)
C7 C8 C9 116.38(15)
C10 C8 S1 113.54(13)
C7 C8 S1 114.61(12)
C9 C8 S1 78.97(11)
C9 N2 S1 93.57(14)
C4 C7 C6 118.51(17)
C4 C7 C8 120.69(17)
C6 C7 C8 120.68(17)
O1 C2 C3 124.74(18)
O1 C2 C5 115.82(17)
C3 C2 C5 119.45(18)
C5 C6 C7 120.55(19)
C5 C6 H6 119.7
C7 C6 H6 119.7
N1 C9 N2 126.77(18)
N1 C9 C8 127.09(17)
N2 C9 C8 106.09(16)
N1 C9 S1 175.03(15)
N2 C9 S1 48.78(10)
C8 C9 S1 57.53(9)
N3 C10 C8 179.5(2)
C11 C12 H12A 109.5
C11 C12 H12B 109.5
H12A C12 H12B 109.5
C11 C12 H12C 109.5
H12A C12 H12C 109.5
H12B C12 H12C 109.5
C6 C5 C2 120.53(19)
C6 C5 H5 119.7
C2 C5 H5 119.7
C2 C3 C4 119.94(19)
C2 C3 H3 120.0
C4 C3 H3 120.0
C7 C4 C3 120.98(19)
C7 C4 H4 119.5
C3 C4 H4 119.5
N1 C11 C12 111.90(18)
N1 C11 H11A 109.2
C12 C11 H11A 109.2
N1 C11 H11B 109.2
C12 C11 H11B 109.2
H11A C11 H11B 107.9
N1 C13 C14 111.85(18)
N1 C13 H13A 109.2
C14 C13 H13A 109.2
N1 C13 H13B 109.2
C14 C13 H13B 109.2
H13A C13 H13B 107.9
O1 C1 H1A 109.5
O1 C1 H1B 109.5
H1A C1 H1B 109.5
O1 C1 H1C 109.5
H1A C1 H1C 109.5
H1B C1 H1C 109.5
C13 C14 H14A 109.5
C13 C14 H14B 109.5
H14A C14 H14B 109.5
C13 C14 H14C 109.5
H14A C14 H14C 109.5
H14B C14 H14C 109.5

loop_
_geom_bond_atom_site_label_1
_geom_bond_atom_site_label_2
_geom_bond_distance
S1 O3 1.4230(16)
S1 O2 1.4266(17)
S1 N2 1.6445(19)
S1 C8 1.8754(19)
S1 C9 2.182(2)
N1 C9 1.305(2)
N1 C13 1.471(2)
N1 C11 1.478(2)
O1 C2 1.361(2)
O1 C1 1.424(3)
C8 C10 1.453(3)
C8 C7 1.512(2)
C8 C9 1.530(3)
N2 C9 1.335(2)
C7 C4 1.379(3)
C7 C6 1.391(3)
C2 C3 1.375(3)
C2 C5 1.383(3)
C6 C5 1.370(3)
C6 H6 0.92(2)
C10 N3 1.140(3)
C12 C11 1.494(3)
C12 H12A 1.006(16)
C12 H12B 1.006(16)
C12 H12C 1.006(16)
C5 H5 0.98(2)
C3 C4 1.384(3)
C3 H3 0.92(2)
C4 H4 0.92(2)
C11 H11A 0.940(16)
C11 H11B 0.940(16)
C13 C14 1.512(3)
C13 H13A 0.982(15)
C13 H13B 0.982(15)
C1 H1A 0.971(14)
C1 H1B 0.971(14)
C1 H1C 0.971(14)
C14 H14A 0.956(15)
C14 H14B 0.956(15)
C14 H14C 0.956(15)

loop_
_geom_torsion_atom_site_label_1
_geom_torsion_atom_site_label_2
_geom_torsion_atom_site_label_3
_geom_torsion_atom_site_label_4
_geom_torsion
O3 S1 C8 C10 -131.04(15)
O2 S1 C8 C10 6.07(17)
N2 S1 C8 C10 116.67(15)
C9 S1 C8 C10 112.80(17)
O3 S1 C8 C7 2.04(17)
O2 S1 C8 C7 139.16(14)
N2 S1 C8 C7 -110.25(15)
C9 S1 C8 C7 -114.12(17)
O3 S1 C8 C9 116.16(12)
O2 S1 C8 C9 -106.73(12)
N2 S1 C8 C9 3.87(11)
O3 S1 N2 C9 -115.93(13)
O2 S1 N2 C9 107.52(14)
C8 S1 N2 C9 -4.36(12)
C10 C8 C7 C4 28.1(2)
C9 C8 C7 C4 165.54(17)
S1 C8 C7 C4 -104.90(18)
C10 C8 C7 C6 -155.84(17)
C9 C8 C7 C6 -18.4(2)
S1 C8 C7 C6 71.19(19)
C1 O1 C2 C3 5.9(3)
C1 O1 C2 C5 -173.87(19)
C4 C7 C6 C5 0.6(3)
C8 C7 C6 C5 -175.60(17)
C13 N1 C9 N2 171.86(19)
C11 N1 C9 N2 -5.4(3)
C13 N1 C9 C8 -11.3(3)
C11 N1 C9 C8 171.44(18)
S1 N2 C9 N1 -177.13(18)
S1 N2 C9 C8 5.49(16)
C10 C8 C9 N1 66.8(3)
C7 C8 C9 N1 -70.1(2)
S1 C8 C9 N1 177.74(19)
C10 C8 C9 N2 -115.87(18)
C7 C8 C9 N2 107.24(18)
S1 C8 C9 N2 -4.90(14)
C10 C8 C9 S1 -110.97(16)
C7 C8 C9 S1 112.14(15)
C7 C6 C5 C2 1.0(3)
O1 C2 C5 C6 177.53(18)
C3 C2 C5 C6 -2.2(3)
O1 C2 C3 C4 -177.96(19)
C5 C2 C3 C4 1.8(3)
C6 C7 C4 C3 -1.0(3)
C8 C7 C4 C3 175.15(18)
C2 C3 C4 C7 -0.2(3)
C9 N1 C11 C12 -85.4(3)
C13 N1 C11 C12 97.2(2)
C9 N1 C13 C14 -97.0(2)
C11 N1 C13 C14 80.3(2)
